data_4346416
loop_
_publ_author_name
'Plikhta, Andriy'
'P\"othig, Alexander'
'Herdtweck, Eberhardt'
'Rieger, Bernhard'

_publ_section_title
;
 Toward new organometallic architectures: synthesis of carbene-centered
 rhodium and palladium bisphosphine complexes. stability and reactivity of
 [PC(BIm)PRh(L)][PF6] pincers.
;
_journal_issue 19
_journal_name_full 'Inorganic chemistry'
_journal_page_first 9517
_journal_page_last 9528
_journal_paper_doi 10.1021/acs.inorgchem.5b01428
_journal_volume 54
_journal_year 2015
_chemical_formula_moiety 'C35 H31 N3 P2 Rh, F6 P, 2(C2 H3 N)'
_chemical_formula_sum 'C39 H37 F6 N5 P3 Rh'
_chemical_formula_weight 885.56
_space_group_IT_number 14
_space_group_name_Hall '-P 2yn'
_space_group_name_H-M_alt 'P 1 21/n 1'
_symmetry_cell_setting monoclinic
_symmetry_Int_Tables_number 14
_symmetry_space_group_name_Hall '-P 2yn'
_symmetry_space_group_name_H-M 'P 1 21/n 1'
_atom_sites_solution_hydrogens geom
_atom_sites_solution_primary direct
_atom_sites_solution_secondary difmap
_cell_angle_alpha 90
_cell_angle_beta 101.726(3)
_cell_angle_gamma 90
_cell_formula_units_Z 4
_cell_length_a 10.2501(7)
_cell_length_b 18.5633(13)
_cell_length_c 20.8712(14)
_cell_measurement_reflns_used 9933
_cell_measurement_temperature 123(1)
_cell_measurement_theta_max 25.37
_cell_measurement_theta_min 1.48
_cell_volume 3888.4(5)
_computing_cell_refinement 'SAINT (Bruker, 2008b)'
_computing_data_collection 'APEX II Control Software (Bruker, 2008a)'
_computing_data_reduction 'SAINT (Bruker, 2008b)'
_computing_molecular_graphics 'PLATON (Spek, 2010)'
_computing_publication_material 'PLATON (Spek, 2010)'
_computing_structure_refinement 'SHELXL97 (Sheldrick, 1998)'
_computing_structure_solution 'SIR92 (Altomare, 1994)'
_diffrn_ambient_temperature 123(1)
_diffrn_detector ' CCD plate '
_diffrn_detector_area_resol_mean 16
_diffrn_measured_fraction_theta_full 0.995
_diffrn_measured_fraction_theta_max 0.995
_diffrn_measurement_device ' \k-geometry diffractometer '
_diffrn_measurement_device_type ' Bruker APEX-II CCD '
_diffrn_measurement_method ' phi- and omega-rotation '
_diffrn_radiation_monochromator graphite
_diffrn_radiation_source 'rotating anode FR591'
_diffrn_radiation_type 'Mo K\a'
_diffrn_radiation_wavelength 0.71073
_diffrn_reflns_av_R_equivalents 0.0428
_diffrn_reflns_av_sigmaI/netI 0.0194
_diffrn_reflns_limit_h_max 12
_diffrn_reflns_limit_h_min -12
_diffrn_reflns_limit_k_max 22
_diffrn_reflns_limit_k_min -22
_diffrn_reflns_limit_l_max 25
_diffrn_reflns_limit_l_min -25
_diffrn_reflns_number 89396
_diffrn_reflns_theta_full 25.37
_diffrn_reflns_theta_max 25.37
_diffrn_reflns_theta_min 1.48
_diffrn_standards_decay_% 0
_exptl_absorpt_coefficient_mu 0.627
_exptl_absorpt_correction_T_max 0.7452
_exptl_absorpt_correction_T_min 0.6711
_exptl_absorpt_correction_type multi-scan
_exptl_absorpt_process_details 'SADABS, Bruker, 2008b'
_exptl_crystal_colour red-brown
_exptl_crystal_density_diffrn 1.513
_exptl_crystal_density_meas ?
_exptl_crystal_density_method none
_exptl_crystal_description fragment
_exptl_crystal_F_000 1800
_exptl_crystal_size_max 0.28
_exptl_crystal_size_mid 0.23
_exptl_crystal_size_min 0.17
_refine_diff_density_max 1.940
_refine_diff_density_min -1.055
_refine_diff_density_rms 0.093
_refine_ls_extinction_method none
_refine_ls_goodness_of_fit_ref 1.077
_refine_ls_hydrogen_treatment constr
_refine_ls_matrix_type full
_refine_ls_number_parameters 490
_refine_ls_number_reflns 7110
_refine_ls_number_restraints 0
_refine_ls_restrained_S_all 1.077
_refine_ls_R_factor_all 0.0451
_refine_ls_R_factor_gt 0.0377
_refine_ls_shift/su_max 0.000
_refine_ls_shift/su_mean 0.000
_refine_ls_structure_factor_coef Fsqd
_refine_ls_weighting_details 'w=1/[\s^2^(Fo^2^)+(0.0464P)^2^+9.2540P] where P=(Fo^2^+2Fc^2^)/3'
_refine_ls_weighting_scheme sigma
_refine_ls_wR_factor_gt 0.0973
_refine_ls_wR_factor_ref 0.1053
_reflns_number_gt 6269
_reflns_number_total 7110
_reflns_threshold_expression I>2\s(I)
_cod_data_source_file ic5b01428_si_002.cif
_cod_data_source_block 6b
_cod_depositor_comments
;
The following automatic conversions were performed:

data item '_symmetry_cell_setting' value 'Monoclinic' was changed to
'monoclinic' in accordance with the
/home/saulius/struct/COD-crude-data/automatic-downloads/DataCite-retrospective/ACS/depositions/lib/dictionaries/cif_core.dic
dictionary named 'cif_core.dic' version 2.4.2 last updated on
2011-04-26.

data item '_exptl_crystal_density_meas' value 'none' was changed to
'?' -- the value is perceived as not measured.

Automatic conversion script
Id: cif_fix_values 6909 2019-04-08 15:41:33Z antanas 
;
_cod_original_sg_symbol_H-M 'P 21/n'
_cod_database_code 4346416

loop_
_symmetry_equiv_pos_site_id
_symmetry_equiv_pos_as_xyz
1 x,y,z
2 1/2-x,1/2+y,1/2-z
3 -x,-y,-z
4 1/2+x,1/2-y,1/2+z

loop_
_atom_site_aniso_label
_atom_site_aniso_U_11
_atom_site_aniso_U_22
_atom_site_aniso_U_33
_atom_site_aniso_U_23
_atom_site_aniso_U_13
_atom_site_aniso_U_12
Rh1 0.0202(1) 0.0225(2) 0.0186(1) -0.0011(1) 0.0038(1) -0.0001(1)
P1 0.0232(4) 0.0224(4) 0.0179(4) 0.0001(3) 0.0031(3) 0.0022(3)
P2 0.0230(4) 0.0218(4) 0.0184(4) -0.0007(3) 0.0051(3) -0.0005(3)
N1 0.0224(13) 0.0221(13) 0.0184(13) 0.0000(10) 0.0035(10) 0.0009(10)
N2 0.0236(13) 0.0206(13) 0.0189(13) 0.0004(10) 0.0040(10) 0.0001(10)
N3 0.0263(14) 0.0293(15) 0.0238(14) 0.0007(12) 0.0058(12) 0.0033(12)
C1 0.0208(14) 0.0209(16) 0.0230(15) -0.0007(12) 0.0062(12) 0.0029(12)
C2 0.0223(14) 0.0194(15) 0.0237(16) -0.0015(12) 0.0062(12) 0.0027(12)
C3 0.0227(15) 0.0240(16) 0.0186(15) -0.0006(12) 0.0046(12) 0.0038(12)
C4 0.0250(15) 0.0227(16) 0.0257(16) -0.0013(13) 0.0070(13) 0.0009(12)
C5 0.0219(15) 0.0287(17) 0.0277(17) -0.0047(14) 0.0027(13) -0.0008(13)
C6 0.0243(16) 0.0322(18) 0.0214(16) -0.0042(13) -0.0005(13) 0.0033(13)
C7 0.0269(16) 0.0265(17) 0.0208(16) 0.0010(13) 0.0051(12) 0.0053(13)
C8 0.0295(16) 0.0211(16) 0.0193(15) 0.0019(12) 0.0032(12) -0.0006(13)
C9 0.0328(17) 0.0290(17) 0.0188(15) 0.0006(13) 0.0060(13) 0.0097(14)
C10 0.044(2) 0.033(2) 0.0333(19) 0.0064(15) 0.0114(16) 0.0086(16)
C11 0.059(3) 0.041(2) 0.042(2) 0.0151(18) 0.018(2) 0.0159(19)
C12 0.059(3) 0.059(3) 0.033(2) 0.015(2) 0.0059(19) 0.033(2)
C13 0.037(2) 0.060(3) 0.042(2) 0.004(2) -0.0028(17) 0.0179(19)
C14 0.0330(18) 0.040(2) 0.035(2) 0.0006(16) 0.0032(15) 0.0069(16)
C15 0.0226(15) 0.0261(17) 0.0187(15) 0.0007(12) 0.0032(12) 0.0035(12)
C16 0.0376(19) 0.0253(17) 0.0276(18) 0.0024(14) 0.0095(15) 0.0018(14)
C17 0.0382(19) 0.035(2) 0.0332(19) 0.0036(16) 0.0169(16) 0.0000(15)
C18 0.0363(19) 0.038(2) 0.0315(19) -0.0053(15) 0.0134(15) 0.0056(16)
C19 0.0361(19) 0.0297(18) 0.036(2) -0.0098(15) 0.0093(15) 0.0009(15)
C20 0.0245(16) 0.0302(18) 0.0311(18) -0.0026(14) 0.0074(14) -0.0011(13)
C21 0.0285(16) 0.0214(16) 0.0202(15) -0.0004(12) 0.0082(12) -0.0024(12)
C22 0.0257(15) 0.0205(16) 0.0243(16) -0.0021(12) 0.0094(13) -0.0011(12)
C23 0.0266(16) 0.0261(17) 0.0301(18) -0.0005(14) 0.0064(13) 0.0021(13)
C24 0.0273(17) 0.0307(19) 0.042(2) -0.0042(16) 0.0057(15) -0.0039(14)
C25 0.0385(19) 0.0263(18) 0.044(2) -0.0001(16) 0.0204(17) -0.0037(15)
C26 0.041(2) 0.0287(18) 0.0311(18) 0.0016(15) 0.0149(15) -0.0007(15)
C27 0.0320(17) 0.0282(18) 0.0291(18) -0.0003(14) 0.0099(14) -0.0003(14)
C28 0.0237(15) 0.0218(16) 0.0245(16) -0.0006(13) 0.0077(12) -0.0023(12)
C29 0.0334(17) 0.0294(18) 0.0238(17) -0.0006(14) 0.0055(14) -0.0004(14)
C30 0.047(2) 0.037(2) 0.0269(18) -0.0074(15) 0.0103(16) 0.0036(17)
C31 0.041(2) 0.036(2) 0.041(2) -0.0076(17) 0.0121(17) 0.0099(17)
C32 0.0343(19) 0.037(2) 0.037(2) 0.0003(16) 0.0030(15) 0.0103(16)
C33 0.0329(18) 0.0329(19) 0.0243(17) -0.0027(14) 0.0046(14) 0.0039(14)
C34 0.0298(18) 0.0296(18) 0.0340(19) -0.0003(15) 0.0064(16) 0.0033(14)
C35 0.037(2) 0.046(2) 0.043(2) -0.0074(18) -0.0076(17) -0.0018(17)
P3 0.0323(5) 0.0329(5) 0.0276(5) -0.0048(4) 0.0003(4) 0.0035(4)
F1 0.0523(15) 0.0487(15) 0.0781(19) 0.0247(14) -0.0106(13) -0.0063(12)
F2 0.0483(13) 0.0502(15) 0.0564(15) 0.0150(12) 0.0044(11) 0.0068(11)
F3 0.0356(12) 0.0566(15) 0.0549(15) 0.0066(12) -0.0025(10) -0.0004(11)
F4 0.0620(16) 0.0779(19) 0.0433(14) -0.0341(13) -0.0163(12) 0.0269(14)
F5 0.0494(14) 0.0734(18) 0.0368(13) -0.0177(12) 0.0058(10) 0.0162(12)
F6 0.0336(11) 0.0506(13) 0.0324(11) -0.0049(10) 0.0012(9) 0.0044(9)
N6 0.201(9) 0.170(8) 0.172(8) 0.067(7) 0.079(7) 0.094(7)
C36 0.094(5) 0.075(4) 0.122(6) 0.041(4) 0.002(4) 0.012(4)
C37 0.090(5) 0.123(6) 0.061(4) 0.003(4) 0.014(3) 0.000(4)
N7 0.099(5) 0.226(9) 0.077(4) -0.067(5) 0.024(4) -0.012(5)
C38 0.084(4) 0.064(4) 0.116(6) -0.047(4) 0.043(4) -0.018(3)
C39 0.074(3) 0.041(2) 0.058(3) -0.001(2) 0.022(2) -0.003(2)

loop_
_atom_site_label
_atom_site_type_symbol
_atom_site_thermal_displace_type
_atom_site_fract_x
_atom_site_fract_y
_atom_site_fract_z
_atom_site_occupancy
_atom_site_U_iso_or_equiv
_atom_site_calc_flag
_atom_site_refinement_flags
Rh1 Rh Uani 0.46013(2) 0.05000(1) 0.10871(1) 1.000 0.0205(1) . .
P1 P Uani 0.38424(8) -0.03328(4) 0.17221(4) 1.000 0.0213(2) . .
P2 P Uani 0.43972(8) 0.13680(4) 0.02881(4) 1.000 0.0209(2) . .
N1 N Uani 0.2733(2) 0.03285(14) -0.01854(12) 1.000 0.0211(8) . .
N2 N Uani 0.2305(3) -0.04413(13) 0.05354(12) 1.000 0.0211(8) . .
N3 N Uani 0.6204(3) 0.08904(15) 0.17847(13) 1.000 0.0264(8) . .
C1 C Uani 0.3139(3) 0.01078(16) 0.04496(15) 1.000 0.0213(9) . .
C2 C Uani 0.1669(3) -0.00887(16) -0.05090(15) 1.000 0.0216(9) . .
C3 C Uani 0.1377(3) -0.05742(16) -0.00423(15) 1.000 0.0217(9) . .
C4 C Uani 0.0337(3) -0.10697(17) -0.01936(15) 1.000 0.0242(9) . .
C5 C Uani -0.0359(3) -0.10764(18) -0.08408(16) 1.000 0.0264(9) . .
C6 C Uani -0.0042(3) -0.06036(18) -0.13127(16) 1.000 0.0267(10) . .
C7 C Uani 0.0967(3) -0.00958(18) -0.11536(15) 1.000 0.0247(9) . .
C8 C Uani 0.2480(3) -0.08246(17) 0.11564(15) 1.000 0.0236(9) . .
C9 C Uani 0.4866(3) -0.10402(18) 0.21920(15) 1.000 0.0268(9) . .
C10 C Uani 0.4321(4) -0.1674(2) 0.23878(18) 1.000 0.0363(11) . .
C11 C Uani 0.5130(4) -0.2150(2) 0.2807(2) 1.000 0.0462(14) . .
C12 C Uani 0.6463(5) -0.1998(3) 0.3027(2) 1.000 0.0508(16) . .
C13 C Uani 0.7020(4) -0.1380(2) 0.2825(2) 1.000 0.0479(14) . .
C14 C Uani 0.6218(4) -0.0903(2) 0.24059(18) 1.000 0.0365(11) . .
C15 C Uani 0.3005(3) 0.00464(17) 0.23432(15) 1.000 0.0226(9) . .
C16 C Uani 0.2138(4) -0.03751(19) 0.26292(17) 1.000 0.0298(10) . .
C17 C Uani 0.1513(4) -0.0078(2) 0.30986(17) 1.000 0.0341(11) . .
C18 C Uani 0.1738(4) 0.0636(2) 0.32858(18) 1.000 0.0344(11) . .
C19 C Uani 0.2586(3) 0.1057(2) 0.30024(18) 1.000 0.0337(11) . .
C20 C Uani 0.3217(3) 0.07608(19) 0.25306(17) 1.000 0.0284(10) . .
C21 C Uani 0.3412(3) 0.09142(17) -0.04483(15) 1.000 0.0229(9) . .
C22 C Uani 0.5622(3) 0.18829(17) -0.00495(15) 1.000 0.0229(9) . .
C23 C Uani 0.6870(3) 0.20125(18) 0.03464(17) 1.000 0.0275(10) . .
C24 C Uani 0.7768(3) 0.24716(19) 0.01276(18) 1.000 0.0335(11) . .
C25 C Uani 0.7438(4) 0.27898(19) -0.04829(18) 1.000 0.0346(11) . .
C26 C Uani 0.6204(4) 0.26512(19) -0.08834(18) 1.000 0.0325(11) . .
C27 C Uani 0.5293(3) 0.22045(18) -0.06698(17) 1.000 0.0293(10) . .
C28 C Uani 0.3341(3) 0.20948(17) 0.04957(15) 1.000 0.0229(9) . .
C29 C Uani 0.3525(3) 0.22959(18) 0.11527(16) 1.000 0.0289(10) . .
C30 C Uani 0.2786(4) 0.2853(2) 0.13409(18) 1.000 0.0366(11) . .
C31 C Uani 0.1836(4) 0.3209(2) 0.08817(19) 1.000 0.0388(12) . .
C32 C Uani 0.1643(4) 0.3015(2) 0.02279(19) 1.000 0.0367(11) . .
C33 C Uani 0.2403(3) 0.24637(19) 0.00337(16) 1.000 0.0302(10) . .
C34 C Uani 0.7031(3) 0.10675(19) 0.21936(18) 1.000 0.0312(11) . .
C35 C Uani 0.8114(4) 0.1279(2) 0.2736(2) 1.000 0.0442(12) . .
P3 P Uani 0.53901(9) 0.27879(5) 0.31831(4) 1.000 0.0318(3) . .
F1 F Uani 0.5433(3) 0.20721(14) 0.36047(14) 1.000 0.0631(9) . .
F2 F Uani 0.5340(2) 0.35153(13) 0.27681(12) 1.000 0.0525(8) . .
F3 F Uani 0.3788(2) 0.27491(14) 0.29962(12) 1.000 0.0507(8) . .
F4 F Uani 0.5493(3) 0.23345(16) 0.25494(12) 1.000 0.0649(10) . .
F5 F Uani 0.5311(2) 0.32619(15) 0.38161(11) 1.000 0.0536(9) . .
F6 F Uani 0.6988(2) 0.28371(12) 0.33792(10) 1.000 0.0396(7) . .
N6 N Uani 0.6399(10) -0.0616(5) 0.4921(5) 1.000 0.175(5) . .
C36 C Uani 0.6037(7) -0.0234(4) 0.4496(4) 1.000 0.100(3) . .
C37 C Uani 0.5622(7) 0.0170(4) 0.3955(3) 1.000 0.092(3) . .
N7 N Uani 0.4171(7) 0.4436(5) -0.0779(3) 1.000 0.133(4) . .
C38 C Uani 0.4611(7) 0.4148(3) -0.0238(4) 1.000 0.085(3) . .
C39 C Uani 0.5187(5) 0.3854(2) 0.0414(2) 1.000 0.0565(16) . .
H41 H Uiso 0.01160 -0.13850 0.01270 1.000 0.0290 calc R
H51 H Uiso -0.10680 -0.14100 -0.09670 1.000 0.0320 calc R
H61 H Uiso -0.05290 -0.06320 -0.17510 1.000 0.0320 calc R
H71 H Uiso 0.11680 0.02310 -0.14700 1.000 0.0300 calc R
H81 H Uiso 0.27360 -0.13320 0.11040 1.000 0.0280 calc R
H82 H Uiso 0.16460 -0.08160 0.13270 1.000 0.0280 calc R
H101 H Uiso 0.34040 -0.17790 0.22350 1.000 0.0430 calc R
H111 H Uiso 0.47630 -0.25810 0.29420 1.000 0.0550 calc R
H121 H Uiso 0.70040 -0.23200 0.33210 1.000 0.0610 calc R
H131 H Uiso 0.79430 -0.12840 0.29710 1.000 0.0580 calc R
H141 H Uiso 0.65980 -0.04800 0.22640 1.000 0.0440 calc R
H161 H Uiso 0.19780 -0.08640 0.25020 1.000 0.0360 calc R
H171 H Uiso 0.09290 -0.03640 0.32920 1.000 0.0410 calc R
H181 H Uiso 0.13120 0.08360 0.36080 1.000 0.0410 calc R
H191 H Uiso 0.27360 0.15460 0.31290 1.000 0.0400 calc R
H201 H Uiso 0.37960 0.10510 0.23370 1.000 0.0340 calc R
H211 H Uiso 0.27620 0.12510 -0.07070 1.000 0.0280 calc R
H212 H Uiso 0.40020 0.07260 -0.07300 1.000 0.0280 calc R
H231 H Uiso 0.71090 0.17890 0.07630 1.000 0.0330 calc R
H241 H Uiso 0.86120 0.25660 0.04000 1.000 0.0400 calc R
H251 H Uiso 0.80530 0.31020 -0.06280 1.000 0.0420 calc R
H261 H Uiso 0.59840 0.28630 -0.13060 1.000 0.0390 calc R
H271 H Uiso 0.44480 0.21170 -0.09430 1.000 0.0350 calc R
H291 H Uiso 0.41610 0.20490 0.14720 1.000 0.0350 calc R
H301 H Uiso 0.29310 0.29920 0.17880 1.000 0.0440 calc R
H311 H Uiso 0.13200 0.35840 0.10150 1.000 0.0470 calc R
H321 H Uiso 0.09940 0.32570 -0.00880 1.000 0.0440 calc R
H331 H Uiso 0.22810 0.23390 -0.04160 1.000 0.0360 calc R
H351 H Uiso 0.81670 0.09360 0.30970 1.000 0.0660 calc R
H352 H Uiso 0.79390 0.17630 0.28870 1.000 0.0660 calc R
H353 H Uiso 0.89600 0.12810 0.25860 1.000 0.0660 calc R
H371 H Uiso 0.63000 0.05330 0.39220 1.000 0.1380 calc R
H372 H Uiso 0.47850 0.04100 0.39830 1.000 0.1380 calc R
H373 H Uiso 0.54820 -0.01410 0.35670 1.000 0.1380 calc R
H391 H Uiso 0.55660 0.42470 0.07070 1.000 0.0850 calc R
H392 H Uiso 0.58900 0.35070 0.03770 1.000 0.0850 calc R
H393 H Uiso 0.44890 0.36110 0.05920 1.000 0.0850 calc R

loop_
_atom_type_symbol
_atom_type_description
_atom_type_scat_dispersion_real
_atom_type_scat_dispersion_imag
_atom_type_scat_source
Rh Rh -1.1178 0.9187 'International Tables Vol C Tables 4.2.6.8 and 6.1.1.4'
P P 0.1023 0.0942 'International Tables Vol C Tables 4.2.6.8 and 6.1.1.4'
N N 0.0061 0.0033 'International Tables Vol C Tables 4.2.6.8 and 6.1.1.4'
F F 0.0171 0.0103 'International Tables Vol C Tables 4.2.6.8 and 6.1.1.4'
H H 0.0000 0.0000 'International Tables Vol C Tables 4.2.6.8 and 6.1.1.4'
C C 0.0033 0.0016 'International Tables Vol C Tables 4.2.6.8 and 6.1.1.4'

loop_
_geom_angle_atom_site_label_1
_geom_angle_atom_site_label_2
_geom_angle_atom_site_label_3
_geom_angle
_geom_angle_publ_flag
P1 Rh1 P2 155.28(3) yes
P1 Rh1 N3 98.23(8) yes
P1 Rh1 C1 80.55(9) yes
P2 Rh1 N3 101.84(8) yes
P2 Rh1 C1 79.69(9) yes
N3 Rh1 C1 178.15(12) yes
Rh1 P1 C8 105.28(10) yes
Rh1 P1 C9 124.87(11) yes
Rh1 P1 C15 114.56(10) yes
C8 P1 C9 105.08(14) yes
C8 P1 C15 103.68(14) yes
C9 P1 C15 101.29(14) yes
Rh1 P2 C21 103.66(10) yes
Rh1 P2 C22 132.66(11) yes
Rh1 P2 C28 108.37(10) yes
C21 P2 C22 102.60(14) yes
C21 P2 C28 106.30(14) yes
C22 P2 C28 100.99(14) yes
F2 P3 F6 90.51(12) yes
F3 P3 F4 90.67(15) yes
F3 P3 F5 90.25(13) yes
F3 P3 F6 179.00(14) yes
F4 P3 F5 178.44(16) yes
F4 P3 F6 90.31(14) yes
F5 P3 F6 88.77(11) yes
F1 P3 F6 89.68(14) yes
F2 P3 F3 89.29(13) yes
F2 P3 F4 89.81(14) yes
F1 P3 F2 179.09(15) yes
F1 P3 F3 90.51(15) yes
F1 P3 F4 91.09(15) yes
F1 P3 F5 90.17(14) yes
F2 P3 F5 88.94(14) yes
C1 N1 C2 110.9(2) yes
C1 N1 C21 120.9(2) yes
C2 N1 C21 128.2(2) yes
C1 N2 C8 120.9(3) yes
C3 N2 C8 128.3(3) yes
C1 N2 C3 110.7(2) yes
Rh1 N3 C34 174.7(3) yes
N1 C1 N2 106.0(3) yes
Rh1 C1 N2 127.6(2) yes
Rh1 C1 N1 126.5(2) yes
N1 C2 C3 106.1(3) yes
N1 C2 C7 132.3(3) yes
C3 C2 C7 121.6(3) no
N2 C3 C2 106.4(3) yes
N2 C3 C4 131.8(3) yes
C2 C3 C4 121.8(3) no
C3 C4 C5 116.3(3) no
C4 C5 C6 121.9(3) no
C5 C6 C7 121.6(3) no
C2 C7 C6 116.8(3) no
P1 C8 N2 105.3(2) yes
P1 C9 C10 122.6(3) yes
P1 C9 C14 117.7(3) yes
C10 C9 C14 119.4(3) no
C9 C10 C11 119.7(4) no
C10 C11 C12 120.2(4) no
C11 C12 C13 120.7(4) no
C12 C13 C14 119.4(4) no
C9 C14 C13 120.6(3) no
C16 C15 C20 119.3(3) no
P1 C15 C16 120.9(2) yes
P1 C15 C20 119.8(2) yes
C15 C16 C17 120.1(3) no
C16 C17 C18 120.2(4) no
C17 C18 C19 120.0(4) no
C18 C19 C20 119.9(3) no
C15 C20 C19 120.5(3) no
P2 C21 N1 104.3(2) yes
C23 C22 C27 119.5(3) no
P2 C22 C23 118.7(2) yes
P2 C22 C27 121.5(2) yes
C22 C23 C24 119.8(3) no
C23 C24 C25 120.5(3) no
C24 C25 C26 119.8(3) no
C25 C26 C27 120.4(3) no
C22 C27 C26 120.0(3) no
P2 C28 C29 117.4(2) yes
P2 C28 C33 123.7(2) yes
C29 C28 C33 119.0(3) no
C28 C29 C30 120.4(3) no
C29 C30 C31 120.5(3) no
C30 C31 C32 119.7(4) no
C31 C32 C33 120.0(4) no
C28 C33 C32 120.4(3) no
N3 C34 C35 178.4(4) yes
C3 C4 H41 122.00 no
C5 C4 H41 122.00 no
C4 C5 H51 119.00 no
C6 C5 H51 119.00 no
C7 C6 H61 119.00 no
C5 C6 H61 119.00 no
C6 C7 H71 122.00 no
C2 C7 H71 122.00 no
P1 C8 H82 111.00 no
N2 C8 H81 111.00 no
P1 C8 H81 111.00 no
H81 C8 H82 109.00 no
N2 C8 H82 111.00 no
C9 C10 H101 120.00 no
C11 C10 H101 120.00 no
C10 C11 H111 120.00 no
C12 C11 H111 120.00 no
C11 C12 H121 120.00 no
C13 C12 H121 120.00 no
C12 C13 H131 120.00 no
C14 C13 H131 120.00 no
C9 C14 H141 120.00 no
C13 C14 H141 120.00 no
C15 C16 H161 120.00 no
C17 C16 H161 120.00 no
C16 C17 H171 120.00 no
C18 C17 H171 120.00 no
C17 C18 H181 120.00 no
C19 C18 H181 120.00 no
C18 C19 H191 120.00 no
C20 C19 H191 120.00 no
C15 C20 H201 120.00 no
C19 C20 H201 120.00 no
N1 C21 H211 111.00 no
P2 C21 H211 111.00 no
P2 C21 H212 111.00 no
N1 C21 H212 111.00 no
H211 C21 H212 109.00 no
C24 C23 H231 120.00 no
C22 C23 H231 120.00 no
C23 C24 H241 120.00 no
C25 C24 H241 120.00 no
C24 C25 H251 120.00 no
C26 C25 H251 120.00 no
C27 C26 H261 120.00 no
C25 C26 H261 120.00 no
C26 C27 H271 120.00 no
C22 C27 H271 120.00 no
C28 C29 H291 120.00 no
C30 C29 H291 120.00 no
C29 C30 H301 120.00 no
C31 C30 H301 120.00 no
C30 C31 H311 120.00 no
C32 C31 H311 120.00 no
C31 C32 H321 120.00 no
C33 C32 H321 120.00 no
C28 C33 H331 120.00 no
C32 C33 H331 120.00 no
C34 C35 H351 110.00 no
C34 C35 H352 109.00 no
C34 C35 H353 110.00 no
H351 C35 H352 109.00 no
H351 C35 H353 110.00 no
H352 C35 H353 109.00 no
N6 C36 C37 174.8(9) yes
C36 C37 H371 109.00 no
C36 C37 H372 110.00 no
C36 C37 H373 109.00 no
H371 C37 H372 109.00 no
H371 C37 H373 109.00 no
H372 C37 H373 110.00 no
N7 C38 C39 176.0(7) yes
C38 C39 H391 110.00 no
C38 C39 H392 109.00 no
C38 C39 H393 110.00 no
H391 C39 H392 109.00 no
H391 C39 H393 109.00 no
H392 C39 H393 109.00 no

loop_
_geom_bond_atom_site_label_1
_geom_bond_atom_site_label_2
_geom_bond_distance
_geom_bond_publ_flag
Rh1 P1 2.2739(8) yes
Rh1 P2 2.2976(8) yes
Rh1 N3 2.091(3) yes
Rh1 C1 1.933(3) yes
P1 C8 1.873(3) yes
P1 C9 1.835(3) yes
P1 C15 1.834(3) yes
P2 C21 1.860(3) yes
P2 C22 1.829(3) yes
P2 C28 1.836(3) yes
P3 F2 1.599(3) yes
P3 F3 1.611(2) yes
P3 F4 1.589(3) yes
P3 F5 1.603(3) yes
P3 F6 1.608(2) yes
P3 F1 1.589(3) yes
N1 C2 1.395(4) yes
N1 C1 1.369(4) yes
N1 C21 1.457(4) yes
N2 C8 1.457(4) yes
N2 C1 1.365(4) yes
N2 C3 1.398(4) yes
N3 C34 1.123(5) yes
N6 C36 1.137(13) yes
N7 C38 1.248(10) yes
C2 C7 1.391(4) no
C2 C3 1.403(4) no
C3 C4 1.395(4) no
C4 C5 1.394(4) no
C5 C6 1.406(5) no
C6 C7 1.389(5) no
C9 C10 1.399(5) no
C9 C14 1.390(5) no
C10 C11 1.393(5) no
C11 C12 1.379(7) no
C12 C13 1.385(7) no
C13 C14 1.390(5) no
C15 C20 1.387(5) no
C15 C16 1.405(5) no
C16 C17 1.389(5) no
C17 C18 1.388(5) no
C18 C19 1.388(5) no
C19 C20 1.396(5) no
C22 C23 1.396(5) no
C22 C27 1.403(5) no
C23 C24 1.398(5) no
C24 C25 1.383(5) no
C25 C26 1.391(6) no
C26 C27 1.388(5) no
C28 C33 1.395(5) no
C28 C29 1.397(4) no
C29 C30 1.385(5) no
C30 C31 1.387(6) no
C31 C32 1.386(5) no
C32 C33 1.395(5) no
C34 C35 1.469(5) no
C4 H41 0.9500 no
C5 H51 0.9500 no
C6 H61 0.9500 no
C7 H71 0.9500 no
C8 H82 0.9900 no
C8 H81 0.9900 no
C10 H101 0.9500 no
C11 H111 0.9500 no
C12 H121 0.9500 no
C13 H131 0.9500 no
C14 H141 0.9500 no
C16 H161 0.9500 no
C17 H171 0.9500 no
C18 H181 0.9500 no
C19 H191 0.9500 no
C20 H201 0.9500 no
C21 H212 0.9900 no
C21 H211 0.9900 no
C23 H231 0.9500 no
C24 H241 0.9500 no
C25 H251 0.9500 no
C26 H261 0.9500 no
C27 H271 0.9500 no
C29 H291 0.9500 no
C30 H301 0.9500 no
C31 H311 0.9500 no
C32 H321 0.9500 no
C33 H331 0.9500 no
C35 H352 0.9800 no
C35 H353 0.9800 no
C35 H351 0.9800 no
C36 C37 1.350(10) no
C37 H372 0.9800 no
C37 H373 0.9800 no
C37 H371 0.9800 no
C38 C39 1.474(9) no
C39 H391 0.9800 no
C39 H392 0.9800 no
C39 H393 0.9800 no
